data_1545882
loop_
_publ_author_name
'Mansouri, I.'
'Avignant, D.'

_publ_section_title
;
 Crystal structure of a new oxyfluoride : Tl2Zr3OF12
;
_journal_name_full 'Journal of Solid State Chemistry'
_journal_page_first 91
_journal_page_last 99
_journal_paper_doi 10.1016/0022-4596(84)90319-0
_journal_volume 51
_journal_year 1984
_chemical_formula_sum 'F12 O Tl2 Zr3'
_chemical_formula_weight 926.42
_space_group_IT_number 166
_symmetry_cell_setting trigonal
_symmetry_Int_Tables_number 166
_symmetry_space_group_name_Hall '-R 3 2"'
_symmetry_space_group_name_H-M 'R -3 m :H'
_cell_angle_alpha 90.
_cell_angle_beta 90.
_cell_angle_gamma 120.
_cell_formula_units_Z 6
_cell_length_a 7.703(1)
_cell_length_b 7.703(1)
_cell_length_c 30.017(2)
_cell_volume 1542.5(3)
_diffrn_ambient_temperature 293
_diffrn_radiation_probe x-ray
_diffrn_radiation_type MoK\a
_diffrn_radiation_wavelength 0.71069
_exptl_absorpt_coefficient_mu 34.331
_exptl_crystal_density_diffrn 5.984
_exptl_crystal_density_meas 5.940
_exptl_crystal_F_000 2388
_refine_ls_number_reflns 908
_refine_ls_R_factor_gt 0.046
_refine_ls_wR_factor_gt 0.067
_cod_data_source_file JSSC-1984-51-91-99.cif
_cod_data_source_block Tl2Zr3OF12
_cod_original_cell_volume 1542.5(5)
_cod_original_sg_symbol_H-M 'R -3 m'
_cod_database_code 1545882

loop_
_symmetry_equiv_pos_site_id
_symmetry_equiv_pos_as_xyz
1 x,y,z
2 -y,x-y,z
3 -x+y,-x,z
4 y,x,-z
5 -x,-x+y,-z
6 x-y,-y,-z
7 -x,-y,-z
8 y,-x+y,-z
9 x-y,x,-z
10 -y,-x,z
11 x,x-y,z
12 -x+y,y,z
13 1/3+x,2/3+y,2/3+z
14 1/3-y,2/3+x-y,2/3+z
15 1/3-x+y,2/3-x,2/3+z
16 1/3+y,2/3+x,2/3-z
17 1/3-x,2/3-x+y,2/3-z
18 1/3+x-y,2/3-y,2/3-z
19 1/3-x,2/3-y,2/3-z
20 1/3+y,2/3-x+y,2/3-z
21 1/3+x-y,2/3+x,2/3-z
22 1/3-y,2/3-x,2/3+z
23 1/3+x,2/3+x-y,2/3+z
24 1/3-x+y,2/3+y,2/3+z
25 2/3+x,1/3+y,1/3+z
26 2/3-y,1/3+x-y,1/3+z
27 2/3-x+y,1/3-x,1/3+z
28 2/3+y,1/3+x,1/3-z
29 2/3-x,1/3-x+y,1/3-z
30 2/3+x-y,1/3-y,1/3-z
31 2/3-x,1/3-y,1/3-z
32 2/3+y,1/3-x+y,1/3-z
33 2/3+x-y,1/3+x,1/3-z
34 2/3-y,1/3-x,1/3+z
35 2/3+x,1/3+x-y,1/3+z
36 2/3-x+y,1/3+y,1/3+z

loop_
_atom_site_label
_atom_site_type_symbol
_atom_site_thermal_displace_type
_atom_site_fract_x
_atom_site_fract_y
_atom_site_fract_z
_atom_site_occupancy
_atom_site_U_iso_or_equiv
_atom_site_calc_flag
_atom_site_refinement_flags
_atom_site_disorder_assembly
_atom_site_disorder_group
Zr Zr Uiso 0.51550(10) -0.51550(10) 0.06010 1.000 0.0038(13) . . . .
F1 F Uiso 0.35210(10) 0.00000 0.00000 1.000 0.0089(13) . . . .
F2 F Uiso 0.1424(9) -0.1424(9) 0.2078(4) 1.000 0.018(3) . . . .
F3 F Uiso 0.1638(9) -0.1638(9) 0.9263(3) 1.000 0.0114(13) . . . .
F4 F Uiso 0.2236(7) -0.2236(7) 0.0713(3) 1.000 0.0089(13) . . . .
O O Uiso 0.00000 0.00000 0.2877(7) 1.000 0.005(3) . . . .
Tl1 Tl Uiso 0.00000 0.00000 0.00000 1.000 0.0165(13) . . . .
Tl2 Tl Uiso 0.00000 0.00000 0.50000 1.000 0.0139(13) . . . .
Tl3 Tl Uiso 0.00000 0.00000 0.13920(10) 1.000 0.0253(13) . . . .

loop_
_geom_angle_atom_site_label_1
_geom_angle_atom_site_label_2
_geom_angle_atom_site_label_3
_geom_angle
_geom_angle_site_symmetry_1
_geom_angle_site_symmetry_2
_geom_angle_site_symmetry_3
_geom_angle_publ_flag
F1 Zr F4 111.7(2) 3_655 . 2_545 yes
F4 Zr F4 72.4(3) 2_545 . 3_655 yes
F3 Zr F4 145.1(3) 5_656 . 2_545 yes
F3 Zr F4 76.3(3) 6_546 . 2_545 yes
F1 Zr F4 75.0(2) 9_545 . 2_545 yes
F2 Zr F4 83.7(3) 28_545 . 2_545 yes
F4 Zr O 143.77(18) 2_545 . 28_545 yes
F1 Zr F4 75.0(2) 3_655 . 3_655 yes
F1 Zr F3 73.8(2) 3_655 . 5_656 yes
F1 Zr F3 132.2(2) 3_655 . 6_546 yes
F1 Zr F1 64.21(2) 3_655 . 9_545 yes
F1 Zr F2 147.76(19) 3_655 . 28_545 yes
F1 Zr O 85.2(5) 3_655 . 28_545 yes
F3 Zr F4 76.3(3) 5_656 . 3_655 yes
F3 Zr F4 145.1(3) 6_546 . 3_655 yes
F1 Zr F4 111.7(2) 9_545 . 3_655 yes
F2 Zr F4 83.7(3) 28_545 . 3_655 yes
F4 Zr O 143.8(2) 3_655 . 28_545 yes
F3 Zr F3 127.1(4) 5_656 . 6_546 yes
F1 Zr F3 132.2(2) 9_545 . 5_656 yes
F2 Zr F3 77.9(3) 28_545 . 5_656 yes
F3 Zr O 69.1(3) 5_656 . 28_545 yes
F1 Zr F3 73.8(2) 9_545 . 6_546 yes
F2 Zr F3 77.9(3) 28_545 . 6_546 yes
F3 Zr O 69.1(3) 6_546 . 28_545 yes
F1 Zr F2 147.8(2) 9_545 . 28_545 yes
F1 Zr O 85.2(5) 9_545 . 28_545 yes
F2 Zr O 98.8(6) 28_545 . 28_545 yes
Zr F1 Zr 115.79(5) 2_545 . 5_665 yes
Zr F3 Zr 105.9(3) 5_666 . 6_446 yes
Zr F4 Zr 157.5(4) 2_545 . 3_655 yes
Zr O Zr 115.7(4) 28_545 . 29_565 yes
Zr O Zr 115.7(4) 28_545 . 30_345 yes
Zr O Zr 115.7(4) 29_565 . 30_345 yes

loop_
_geom_bond_atom_site_label_1
_geom_bond_atom_site_label_2
_geom_bond_distance
_geom_bond_site_symmetry_1
_geom_bond_site_symmetry_2
_geom_bond_publ_flag
Zr F4 2.146(7) . 2_545 yes
Zr F1 2.1436(6) . 3_655 yes
Zr F4 2.146(6) . 3_655 yes
Zr F3 2.188(9) . 5_656 yes
Zr F3 2.188(6) . 6_546 yes
Zr F1 2.1436(6) . 9_545 yes
Zr F2 1.967(12) . 28_545 yes
Zr O 2.063(4) . 28_545 yes
